data_4073441
loop_
_publ_author_name
'Castarlenas, Ricardo'
'Esteruelas, Miguel A.'
'O\~nate, Enrique'

_publ_section_title
;
 Preparation of [C,N,O]-Pincer Osmium Complexes by Alkylidene Metathesis
 with a Methyl Group of 2,6-Diacetylpyridine
;
_journal_issue 13
_journal_name_full Organometallics
_journal_page_first 3082
_journal_paper_doi 10.1021/om700326f
_journal_volume 26
_journal_year 2007
_chemical_formula_sum 'C40 H48 Cl3 F3 N4 O5 Os S'
_chemical_formula_weight 1050.43
_chemical_name_systematic
; 
 ? 
;
_space_group_IT_number 14
_symmetry_cell_setting monoclinic
_symmetry_space_group_name_Hall '-P 2ybc'
_symmetry_space_group_name_H-M 'P 1 21/c 1'
_atom_sites_solution_hydrogens geom
_atom_sites_solution_primary direct
_atom_sites_solution_secondary difmap
_audit_creation_method SHELXL-97
_cell_angle_alpha 90.00
_cell_angle_beta 93.319(3)
_cell_angle_gamma 90.00
_cell_formula_units_Z 4
_cell_length_a 16.911(3)
_cell_length_b 13.546(2)
_cell_length_c 19.128(3)
_cell_measurement_reflns_used 929
_cell_measurement_temperature 100(2)
_cell_measurement_theta_max 25
_cell_measurement_theta_min 2
_cell_volume 4374.4(12)
_computing_cell_refinement 'SAINT+ v. 6.1 (Bruker AXS, 2000)'
_computing_data_collection 'SMART v. 5.625 (Bruker AXS, 2000)'
_computing_data_reduction 'SAINT+ v. 6.1 (Bruker AXS, 2000)'
_computing_molecular_graphics 'XP, SHELXTL v. 6.1 (Bruker, 2000)'
_computing_publication_material 'XCIF, SHELXTL v. 6.1 (Bruker, 2000)'
_computing_structure_refinement 'SHELXL-97 (Sheldrick, 1997)'
_computing_structure_solution 'SHELXS-97 (Sheldrick, 1990)'
_diffrn_ambient_temperature 100(2)
_diffrn_detector_area_resol_mean 8.26
_diffrn_measured_fraction_theta_full 0.998
_diffrn_measured_fraction_theta_max 0.947
_diffrn_measurement_device_type 'Bruker SMART APEX CCD system'
_diffrn_measurement_method '\w rotations with narrow frames'
_diffrn_radiation_monochromator graphite
_diffrn_radiation_source 'fine-focus sealed tube'
_diffrn_radiation_type MoK\a
_diffrn_radiation_wavelength 0.71073
_diffrn_reflns_av_R_equivalents 0.0576
_diffrn_reflns_av_sigmaI/netI 0.0726
_diffrn_reflns_limit_h_max 22
_diffrn_reflns_limit_h_min -22
_diffrn_reflns_limit_k_max 18
_diffrn_reflns_limit_k_min -17
_diffrn_reflns_limit_l_max 25
_diffrn_reflns_limit_l_min -25
_diffrn_reflns_number 52711
_diffrn_reflns_theta_full 27.50
_diffrn_reflns_theta_max 28.76
_diffrn_reflns_theta_min 1.21
_diffrn_standards_number 'no decay'
_exptl_absorpt_coefficient_mu 3.205
_exptl_absorpt_correction_T_max 0.699
_exptl_absorpt_correction_T_min 0.593
_exptl_absorpt_correction_type multi-scan
_exptl_absorpt_process_details
;
 Absorption correction performed with SADABS program. This is based on the
 method of Blessing: Blessing, R. H., Acta Crystallogr., Sect. A 1995, 51, 33.
  
 SADABS: Area-Detector Absorption Correction. Bruker-AXS 
  within SAINT+ package, v. 6.1 (2000).
;
_exptl_crystal_colour violet
_exptl_crystal_density_diffrn 1.595
_exptl_crystal_density_method 'not measured'
_exptl_crystal_description 'irregular block'
_exptl_crystal_F_000 2104
_exptl_crystal_size_max 0.20
_exptl_crystal_size_mid 0.10
_exptl_crystal_size_min 0.10
_refine_diff_density_max 1.635
_refine_diff_density_min -1.448
_refine_diff_density_rms 0.119
_refine_ls_extinction_method none
_refine_ls_goodness_of_fit_ref 0.909
_refine_ls_hydrogen_treatment mixed
_refine_ls_matrix_type full
_refine_ls_number_parameters 528
_refine_ls_number_reflns 10773
_refine_ls_number_restraints 71
_refine_ls_restrained_S_all 0.916
_refine_ls_R_factor_all 0.0690
_refine_ls_R_factor_gt 0.0409
_refine_ls_shift/su_max 0.010
_refine_ls_shift/su_mean 0.000
_refine_ls_structure_factor_coef Fsqd
_refine_ls_weighting_details 'calc w=1/[\s^2^(Fo^2^)+(0.0454P)^2^+0.0000P] where P=(Fo^2^+2Fc^2^)/3'
_refine_ls_weighting_scheme calc
_refine_ls_wR_factor_gt 0.0862
_refine_ls_wR_factor_ref 0.0928
_reflns_number_gt 7411
_reflns_number_total 10773
_reflns_threshold_expression >2sigma(I)
_cod_data_source_file om700326f-file002.cif
_cod_data_source_block mae203as
_cod_database_code 4073441

loop_
_symmetry_equiv_pos_as_xyz
'x, y, z'
'-x, y+1/2, -z+1/2'
'-x, -y, -z'
'x, -y-1/2, z-1/2'

loop_
_atom_site_label
_atom_site_type_symbol
_atom_site_fract_x
_atom_site_fract_y
_atom_site_fract_z
_atom_site_U_iso_or_equiv
_atom_site_adp_type
_atom_site_occupancy
_atom_site_symmetry_multiplicity
_atom_site_calc_flag
_atom_site_refinement_flags
_atom_site_disorder_assembly
_atom_site_disorder_group
Os Os 0.279128(10) 0.154464(14) 0.767062(9) 0.02712(6) Uani 1 1 d . . .
Cl1 Cl 0.38568(6) 0.24422(8) 0.72620(5) 0.0288(2) Uani 1 1 d . . .
O1 O 0.2558(2) 0.3790(3) 0.89987(18) 0.0450(9) Uani 1 1 d . . .
O2 O 0.23627(19) 0.1271(3) 0.65422(16) 0.0361(8) Uani 1 1 d . . .
N1 N 0.3884(2) -0.0267(3) 0.74952(17) 0.0253(8) Uani 1 1 d . . .
N2 N 0.3781(2) 0.0012(3) 0.85853(17) 0.0253(8) Uani 1 1 d . . .
N3 N 0.2142(2) 0.2753(3) 0.73459(19) 0.0316(9) Uani 1 1 d . . .
N4 N 0.1849(2) 0.0666(3) 0.78246(19) 0.0365(10) Uani 1 1 d . . .
C1 C 0.3527(2) 0.0363(3) 0.7942(2) 0.0259(10) Uani 1 1 d . . .
C2 C 0.4327(3) -0.0982(3) 0.7856(2) 0.0313(11) Uani 1 1 d . . .
H2 H 0.4620 -0.1498 0.7655 0.038 Uiso 1 1 calc R . .
C3 C 0.4267(3) -0.0810(3) 0.8536(2) 0.0315(11) Uani 1 1 d . . .
H3 H 0.4509 -0.1177 0.8914 0.038 Uiso 1 1 calc R . .
C4 C 0.3813(3) -0.0227(3) 0.6735(2) 0.0260(10) Uani 1 1 d . . .
C5 C 0.4410(3) 0.0255(3) 0.6386(2) 0.0260(10) Uani 1 1 d . . .
C6 C 0.5149(3) 0.0677(3) 0.6772(2) 0.0271(10) Uani 1 1 d . . .
H6 H 0.5002 0.0873 0.7251 0.033 Uiso 1 1 calc R . .
C7 C 0.5465(3) 0.1599(3) 0.6415(2) 0.0327(10) Uani 1 1 d . . .
H7A H 0.5637 0.1422 0.5951 0.049 Uiso 1 1 calc R . .
H7B H 0.5915 0.1867 0.6700 0.049 Uiso 1 1 calc R . .
H7C H 0.5045 0.2097 0.6366 0.049 Uiso 1 1 calc R . .
C8 C 0.5814(3) -0.0090(3) 0.6858(3) 0.0356(11) Uani 1 1 d . . .
H8A H 0.5619 -0.0676 0.7094 0.053 Uiso 1 1 calc R . .
H8B H 0.6262 0.0193 0.7138 0.053 Uiso 1 1 calc R . .
H8C H 0.5988 -0.0276 0.6396 0.053 Uiso 1 1 calc R . .
C9 C 0.4311(3) 0.0306(3) 0.5658(2) 0.0310(11) Uani 1 1 d . . .
H9 H 0.4695 0.0640 0.5402 0.037 Uiso 1 1 calc R . .
C10 C 0.3662(3) -0.0123(4) 0.5304(2) 0.0345(12) Uani 1 1 d . . .
H10 H 0.3600 -0.0067 0.4809 0.041 Uiso 1 1 calc R . .
C11 C 0.3109(3) -0.0626(4) 0.5657(2) 0.0354(12) Uani 1 1 d . . .
H11 H 0.2678 -0.0935 0.5402 0.042 Uiso 1 1 calc R . .
C12 C 0.3165(3) -0.0696(4) 0.6393(2) 0.0311(11) Uani 1 1 d . . .
C13 C 0.2567(3) -0.1272(4) 0.6786(3) 0.0377(12) Uani 1 1 d . . .
H13 H 0.2555 -0.0981 0.7266 0.045 Uiso 1 1 calc R . .
C14 C 0.1717(3) -0.1208(5) 0.6440(3) 0.0603(18) Uani 1 1 d . . .
H14A H 0.1568 -0.0514 0.6374 0.090 Uiso 1 1 calc R . .
H14B H 0.1345 -0.1528 0.6743 0.090 Uiso 1 1 calc R . .
H14C H 0.1699 -0.1542 0.5985 0.090 Uiso 1 1 calc R . .
C15 C 0.2817(4) -0.2360(4) 0.6870(3) 0.0518(15) Uani 1 1 d . . .
H15A H 0.2815 -0.2672 0.6407 0.078 Uiso 1 1 calc R . .
H15B H 0.2444 -0.2706 0.7158 0.078 Uiso 1 1 calc R . .
H15C H 0.3350 -0.2396 0.7097 0.078 Uiso 1 1 calc R . .
C16 C 0.3626(3) 0.0428(3) 0.9262(2) 0.0265(10) Uani 1 1 d . . .
C17 C 0.4087(3) 0.1224(3) 0.9508(2) 0.0270(10) Uani 1 1 d . . .
C18 C 0.4701(3) 0.1683(3) 0.9065(2) 0.0302(10) Uani 1 1 d . . .
H18 H 0.4492 0.1656 0.8566 0.036 Uiso 1 1 calc R . .
C19 C 0.5469(3) 0.1097(4) 0.9123(3) 0.0437(13) Uani 1 1 d . . .
H19A H 0.5683 0.1098 0.9610 0.066 Uiso 1 1 calc R . .
H19B H 0.5855 0.1399 0.8824 0.066 Uiso 1 1 calc R . .
H19C H 0.5366 0.0416 0.8971 0.066 Uiso 1 1 calc R . .
C20 C 0.4875(3) 0.2768(4) 0.9247(3) 0.0428(13) Uani 1 1 d . . .
H20A H 0.4374 0.3128 0.9268 0.064 Uiso 1 1 calc R . .
H20B H 0.5190 0.3061 0.8886 0.064 Uiso 1 1 calc R . .
H20C H 0.5170 0.2806 0.9702 0.064 Uiso 1 1 calc R . .
C21 C 0.3946(3) 0.1568(4) 1.0175(2) 0.0338(11) Uani 1 1 d . . .
H21 H 0.4240 0.2117 1.0359 0.041 Uiso 1 1 calc R . .
C22 C 0.3392(3) 0.1132(4) 1.0576(2) 0.0383(12) Uani 1 1 d . . .
H22 H 0.3320 0.1369 1.1036 0.046 Uiso 1 1 calc R . .
C23 C 0.2944(3) 0.0358(4) 1.0314(2) 0.0363(12) Uani 1 1 d . . .
H23 H 0.2560 0.0071 1.0596 0.044 Uiso 1 1 calc R . .
C24 C 0.3038(3) -0.0020(4) 0.9642(2) 0.0327(11) Uani 1 1 d . . .
C25 C 0.2529(3) -0.0872(4) 0.9355(3) 0.0477(15) Uani 1 1 d . . .
H25 H 0.2550 -0.0863 0.8833 0.057 Uiso 1 1 calc R . .
C26 C 0.2851(4) -0.1880(5) 0.9613(3) 0.073(2) Uani 1 1 d . . .
H26A H 0.3406 -0.1945 0.9498 0.109 Uiso 1 1 calc R . .
H26B H 0.2538 -0.2410 0.9383 0.109 Uiso 1 1 calc R . .
H26C H 0.2814 -0.1927 1.0121 0.109 Uiso 1 1 calc R . .
C27 C 0.1666(4) -0.0753(7) 0.9521(3) 0.090(3) Uani 1 1 d . . .
H27A H 0.1612 -0.0864 1.0023 0.136 Uiso 1 1 calc R . .
H27B H 0.1341 -0.1234 0.9251 0.136 Uiso 1 1 calc R . .
H27C H 0.1488 -0.0083 0.9398 0.136 Uiso 1 1 calc R . .
C28 C 0.2123(3) 0.3510(4) 0.7806(2) 0.0350(11) Uani 1 1 d . . .
C29 C 0.2457(3) 0.3199(4) 0.8519(2) 0.0343(12) Uani 1 1 d . . .
C30 C 0.2665(3) 0.2140(4) 0.8547(2) 0.0328(11) Uani 1 1 d . . .
H30 H 0.261(3) 0.183(3) 0.899(3) 0.039 Uiso 1 1 d . . .
C31 C 0.1800(3) 0.4410(4) 0.7608(3) 0.0388(12) Uani 1 1 d . . .
H31 H 0.1794 0.4944 0.7930 0.047 Uiso 1 1 calc R . .
C32 C 0.1481(3) 0.4514(4) 0.6921(3) 0.0429(13) Uani 1 1 d . . .
H32 H 0.1252 0.5125 0.6773 0.051 Uiso 1 1 calc R . .
C33 C 0.1495(3) 0.3734(4) 0.6454(3) 0.0383(13) Uani 1 1 d . . .
H33 H 0.1269 0.3798 0.5990 0.046 Uiso 1 1 calc R . .
C34 C 0.1849(3) 0.2855(4) 0.6680(2) 0.0343(11) Uani 1 1 d . . .
C35 C 0.1979(3) 0.1953(4) 0.6255(3) 0.0371(12) Uani 1 1 d . . .
C36 C 0.1701(3) 0.1905(4) 0.5507(3) 0.0478(14) Uani 1 1 d . . .
H36A H 0.1785 0.1238 0.5328 0.072 Uiso 1 1 calc R . .
H36B H 0.1999 0.2380 0.5239 0.072 Uiso 1 1 calc R . .
H36C H 0.1136 0.2066 0.5459 0.072 Uiso 1 1 calc R . .
C37 C 0.1283(3) 0.0216(5) 0.7842(3) 0.0474(14) Uani 1 1 d . . .
C38 C 0.0549(3) -0.0350(6) 0.7851(3) 0.079(2) Uani 1 1 d . . .
H38A H 0.0228 -0.0098 0.8222 0.119 Uiso 1 1 calc R . .
H38B H 0.0674 -0.1047 0.7940 0.119 Uiso 1 1 calc R . .
H38C H 0.0254 -0.0285 0.7398 0.119 Uiso 1 1 calc R . .
S1A S 0.9673(2) 0.1682(3) 0.6725(2) 0.0637(9) Uiso 0.50 1 d PDU A 1
O3A O 1.0492(4) 0.1537(8) 0.6737(6) 0.076(4) Uiso 0.50 1 d PDU A 1
O4A O 0.9228(4) 0.1356(5) 0.7303(3) 0.0441(18) Uiso 0.50 1 d PDU A 1
O5A O 0.9536(6) 0.2694(6) 0.6503(6) 0.106(4) Uiso 0.50 1 d PDU A 1
C39A C 0.9220(5) 0.1008(7) 0.5994(5) 0.061(3) Uiso 0.50 1 d PDU A 1
F1A F 0.9370(8) 0.0048(7) 0.6084(7) 0.081(5) Uiso 0.50 1 d PDU A 1
F2A F 0.8431(4) 0.1120(5) 0.5943(4) 0.068(2) Uiso 0.50 1 d PDU A 1
F3A F 0.9512(5) 0.1282(6) 0.5386(4) 0.090(3) Uiso 0.50 1 d PDU A 1
S1B S 0.9723(2) 0.1681(3) 0.6363(2) 0.0630(9) Uiso 0.50 1 d PDU B 2
O3B O 0.9143(5) 0.1806(7) 0.6857(4) 0.070(3) Uiso 0.50 1 d PDU B 2
O4B O 0.9800(6) 0.2557(6) 0.5948(5) 0.096(3) Uiso 0.50 1 d PDU B 2
O5B O 1.0449(4) 0.1198(7) 0.6645(5) 0.054(3) Uiso 0.50 1 d PDU B 2
C39B C 0.9356(6) 0.0771(8) 0.5744(6) 0.077(4) Uiso 0.50 1 d PDU B 2
F1B F 0.8646(6) 0.1028(8) 0.5468(5) 0.114(3) Uiso 0.50 1 d PDU B 2
F2B F 0.9268(7) -0.0098(7) 0.6044(7) 0.077(4) Uiso 0.50 1 d PDU B 2
F3B F 0.9853(5) 0.0722(7) 0.5232(4) 0.092(3) Uiso 0.50 1 d PDU B 2
C40A C -0.0242(6) 0.2037(6) 0.9043(6) 0.071(3) Uiso 0.60 1 d PD . .
H40A H -0.0619 0.1824 0.8657 0.085 Uiso 0.40 1 calc PR C 1
H40B H -0.0539 0.2423 0.9382 0.085 Uiso 0.40 1 calc PR C 1
H40C H -0.0413 0.2479 0.9418 0.085 Uiso 0.20 1 calc PR C 2
H40D H -0.0649 0.2035 0.8650 0.085 Uiso 0.20 1 calc PR C 2
Cl2A Cl 0.0509(3) 0.2773(4) 0.8710(3) 0.0662(13) Uiso 0.40 1 d PD D 1
Cl3A Cl 0.0199(4) 0.0996(5) 0.9462(3) 0.0789(18) Uiso 0.40 1 d PD D 1
Cl2B Cl 0.0732(5) 0.2381(8) 0.8755(6) 0.076(3) Uiso 0.20 1 d PD D 2
Cl3B Cl -0.0032(5) 0.0805(5) 0.9365(4) 0.0417(19) Uiso 0.20 1 d PD D 2
C40C C 0.0286(10) 0.2696(9) 0.9100(5) 0.058(4) Uiso 0.40 1 d PD E 3
H40E H -0.0106 0.3222 0.9181 0.069 Uiso 0.40 1 calc PR E 3
H40F H 0.0816 0.2935 0.9268 0.069 Uiso 0.40 1 calc PR E 3
Cl2C Cl 0.0279(2) 0.2408(3) 0.8193(2) 0.0621(10) Uiso 0.40 1 d PD E 3
Cl3C Cl 0.0041(4) 0.1602(5) 0.9563(3) 0.0999(18) Uiso 0.40 1 d PD E 3

loop_
_atom_site_aniso_label
_atom_site_aniso_U_11
_atom_site_aniso_U_22
_atom_site_aniso_U_33
_atom_site_aniso_U_23
_atom_site_aniso_U_13
_atom_site_aniso_U_12
Os 0.02644(9) 0.03869(11) 0.01620(8) -0.00364(9) 0.00105(6) 0.00275(9)
Cl1 0.0310(6) 0.0325(6) 0.0231(5) -0.0011(5) 0.0027(4) 0.0020(5)
O1 0.058(2) 0.046(2) 0.031(2) -0.0084(17) 0.0089(17) 0.0007(18)
O2 0.0356(19) 0.052(2) 0.0206(16) -0.0074(15) -0.0019(14) 0.0050(16)
N1 0.037(2) 0.025(2) 0.0134(17) -0.0005(15) 0.0017(15) -0.0034(17)
N2 0.032(2) 0.029(2) 0.0145(17) -0.0033(15) 0.0019(15) -0.0042(16)
N3 0.026(2) 0.045(2) 0.0240(19) -0.0033(19) 0.0043(15) 0.0026(19)
N4 0.031(2) 0.056(3) 0.023(2) -0.0077(19) 0.0037(17) 0.002(2)
C1 0.029(2) 0.035(3) 0.014(2) -0.0025(19) 0.0035(17) -0.007(2)
C2 0.050(3) 0.025(3) 0.019(2) -0.0005(19) 0.003(2) 0.004(2)
C3 0.051(3) 0.024(3) 0.020(2) 0.0001(19) 0.000(2) 0.001(2)
C4 0.039(3) 0.026(2) 0.013(2) 0.0002(18) 0.0015(17) 0.005(2)
C5 0.039(3) 0.022(2) 0.018(2) -0.0023(18) 0.0045(18) 0.003(2)
C6 0.043(3) 0.023(2) 0.016(2) 0.0008(18) 0.0056(18) 0.000(2)
C7 0.043(3) 0.026(3) 0.030(2) 0.000(2) 0.010(2) -0.002(2)
C8 0.042(3) 0.030(3) 0.035(3) 0.001(2) 0.002(2) 0.000(2)
C9 0.051(3) 0.025(3) 0.017(2) -0.0004(19) 0.006(2) 0.005(2)
C10 0.051(3) 0.038(3) 0.015(2) -0.006(2) 0.001(2) 0.012(2)
C11 0.039(3) 0.045(3) 0.021(2) -0.011(2) -0.005(2) 0.008(2)
C12 0.036(3) 0.037(3) 0.020(2) -0.002(2) 0.0007(19) 0.006(2)
C13 0.038(3) 0.045(3) 0.030(3) -0.009(2) 0.004(2) -0.008(2)
C14 0.050(4) 0.087(5) 0.044(3) -0.015(3) 0.004(3) -0.023(3)
C15 0.071(4) 0.045(4) 0.042(3) -0.008(3) 0.018(3) -0.017(3)
C16 0.032(2) 0.036(3) 0.0117(19) -0.0004(19) 0.0001(17) 0.002(2)
C17 0.033(2) 0.029(2) 0.020(2) -0.0023(18) -0.0029(18) 0.0049(19)
C18 0.038(3) 0.029(3) 0.022(2) 0.001(2) -0.0037(19) -0.001(2)
C19 0.044(3) 0.034(3) 0.054(3) 0.011(3) 0.013(3) -0.001(2)
C20 0.060(4) 0.028(3) 0.040(3) 0.002(2) -0.006(3) -0.002(3)
C21 0.041(3) 0.038(3) 0.021(2) -0.009(2) -0.0078(19) 0.011(2)
C22 0.040(3) 0.057(3) 0.018(2) -0.007(2) 0.000(2) 0.017(3)
C23 0.029(3) 0.062(4) 0.018(2) 0.003(2) 0.0037(18) 0.000(2)
C24 0.032(3) 0.048(3) 0.018(2) -0.001(2) -0.0004(18) -0.001(2)
C25 0.049(3) 0.075(4) 0.019(2) 0.002(3) 0.000(2) -0.027(3)
C26 0.113(6) 0.063(4) 0.040(3) 0.018(3) -0.025(4) -0.049(4)
C27 0.049(4) 0.178(9) 0.045(4) -0.016(5) 0.006(3) -0.045(5)
C28 0.027(2) 0.048(3) 0.031(2) -0.002(2) 0.0068(19) 0.002(2)
C29 0.031(3) 0.047(3) 0.025(2) -0.006(2) 0.009(2) 0.000(2)
C30 0.031(3) 0.045(3) 0.022(2) -0.002(2) 0.0020(19) 0.003(2)
C31 0.032(3) 0.044(3) 0.042(3) 0.003(2) 0.013(2) 0.006(2)
C32 0.032(3) 0.057(4) 0.040(3) 0.014(3) 0.008(2) 0.011(3)
C33 0.024(2) 0.059(4) 0.033(3) 0.008(2) 0.004(2) 0.006(2)
C34 0.023(2) 0.052(3) 0.028(3) 0.002(2) 0.0032(19) 0.003(2)
C35 0.025(2) 0.058(3) 0.028(3) -0.003(2) 0.000(2) -0.002(2)
C36 0.042(3) 0.074(4) 0.026(3) -0.005(3) -0.006(2) 0.000(3)
C37 0.036(3) 0.074(4) 0.034(3) -0.011(3) 0.008(2) -0.003(3)
C38 0.047(4) 0.132(7) 0.060(4) -0.013(4) 0.013(3) -0.044(4)

loop_
_atom_type_symbol
_atom_type_description
_atom_type_scat_dispersion_real
_atom_type_scat_dispersion_imag
_atom_type_scat_source
C C 0.0033 0.0016 'International Tables Vol C Tables 4.2.6.8 and 6.1.1.4'
H H 0.0000 0.0000 'International Tables Vol C Tables 4.2.6.8 and 6.1.1.4'
N N 0.0061 0.0033 'International Tables Vol C Tables 4.2.6.8 and 6.1.1.4'
O O 0.0106 0.0060 'International Tables Vol C Tables 4.2.6.8 and 6.1.1.4'
F F 0.0171 0.0103 'International Tables Vol C Tables 4.2.6.8 and 6.1.1.4'
S S 0.1246 0.1234 'International Tables Vol C Tables 4.2.6.8 and 6.1.1.4'
Os Os -1.2165 7.6030 'International Tables Vol C Tables 4.2.6.8 and 6.1.1.4'
Cl Cl 0.1484 0.1585 'International Tables Vol C Tables 4.2.6.8 and 6.1.1.4'

loop_
_geom_angle_atom_site_label_1
_geom_angle_atom_site_label_2
_geom_angle_atom_site_label_3
_geom_angle
C30 Os N4 89.51(19)
C30 Os N3 80.89(19)
N4 Os N3 95.83(16)
C30 Os C1 101.81(19)
N4 Os C1 88.61(17)
N3 Os C1 174.85(15)
C30 Os O2 150.56(17)
N4 Os O2 80.30(13)
N3 Os O2 72.87(14)
C1 Os O2 105.43(14)
C30 Os Cl1 101.75(16)
N4 Os Cl1 168.51(11)
N3 Os Cl1 83.86(11)
C1 Os Cl1 91.27(12)
O2 Os Cl1 88.67(9)
C35 O2 Os 115.5(3)
C1 N1 C2 111.8(3)
C1 N1 C4 125.9(4)
C2 N1 C4 122.4(4)
C1 N2 C3 112.0(4)
C1 N2 C16 127.3(4)
C3 N2 C16 120.7(4)
C34 N3 C28 121.0(4)
C34 N3 Os 122.1(3)
C28 N3 Os 116.2(3)
C37 N4 Os 172.3(4)
N2 C1 N1 102.5(4)
N2 C1 Os 130.3(3)
N1 C1 Os 127.1(3)
C3 C2 N1 107.1(4)
C3 C2 H2 126.4
N1 C2 H2 126.4
C2 C3 N2 106.6(4)
C2 C3 H3 126.7
N2 C3 H3 126.7
C12 C4 C5 123.7(4)
C12 C4 N1 118.1(4)
C5 C4 N1 118.2(4)
C9 C5 C4 116.8(4)
C9 C5 C6 120.7(4)
C4 C5 C6 122.5(4)
C5 C6 C8 112.0(4)
C5 C6 C7 112.8(4)
C8 C6 C7 109.1(4)
C5 C6 H6 107.6
C8 C6 H6 107.6
C7 C6 H6 107.6
C6 C7 H7A 109.5
C6 C7 H7B 109.5
H7A C7 H7B 109.5
C6 C7 H7C 109.5
H7A C7 H7C 109.5
H7B C7 H7C 109.5
C6 C8 H8A 109.5
C6 C8 H8B 109.5
H8A C8 H8B 109.5
C6 C8 H8C 109.5
H8A C8 H8C 109.5
H8B C8 H8C 109.5
C10 C9 C5 120.9(4)
C10 C9 H9 119.6
C5 C9 H9 119.6
C11 C10 C9 120.9(4)
C11 C10 H10 119.6
C9 C10 H10 119.6
C10 C11 C12 121.2(5)
C10 C11 H11 119.4
C12 C11 H11 119.4
C4 C12 C11 116.4(4)
C4 C12 C13 122.0(4)
C11 C12 C13 121.6(4)
C12 C13 C15 111.0(4)
C12 C13 C14 112.9(4)
C15 C13 C14 109.9(5)
C12 C13 H13 107.6
C15 C13 H13 107.6
C14 C13 H13 107.6
C13 C14 H14A 109.5
C13 C14 H14B 109.5
H14A C14 H14B 109.5
C13 C14 H14C 109.5
H14A C14 H14C 109.5
H14B C14 H14C 109.5
C13 C15 H15A 109.5
C13 C15 H15B 109.5
H15A C15 H15B 109.5
C13 C15 H15C 109.5
H15A C15 H15C 109.5
H15B C15 H15C 109.5
C17 C16 C24 123.9(4)
C17 C16 N2 118.3(4)
C24 C16 N2 117.7(4)
C21 C17 C16 116.5(4)
C21 C17 C18 122.4(4)
C16 C17 C18 121.1(4)
C17 C18 C19 110.9(4)
C17 C18 C20 113.3(4)
C19 C18 C20 109.4(4)
C17 C18 H18 107.7
C19 C18 H18 107.7
C20 C18 H18 107.7
C18 C19 H19A 109.5
C18 C19 H19B 109.5
H19A C19 H19B 109.5
C18 C19 H19C 109.5
H19A C19 H19C 109.5
H19B C19 H19C 109.5
C18 C20 H20A 109.5
C18 C20 H20B 109.5
H20A C20 H20B 109.5
C18 C20 H20C 109.5
H20A C20 H20C 109.5
H20B C20 H20C 109.5
C22 C21 C17 121.7(5)
C22 C21 H21 119.2
C17 C21 H21 119.2
C23 C22 C21 120.2(4)
C23 C22 H22 119.9
C21 C22 H22 119.9
C22 C23 C24 121.7(4)
C22 C23 H23 119.2
C24 C23 H23 119.2
C16 C24 C23 116.0(4)
C16 C24 C25 123.0(4)
C23 C24 C25 121.1(4)
C27 C25 C24 111.9(5)
C27 C25 C26 110.7(5)
C24 C25 C26 112.0(4)
C27 C25 H25 107.3
C24 C25 H25 107.3
C26 C25 H25 107.3
C25 C26 H26A 109.5
C25 C26 H26B 109.5
H26A C26 H26B 109.5
C25 C26 H26C 109.5
H26A C26 H26C 109.5
H26B C26 H26C 109.5
C25 C27 H27A 109.5
C25 C27 H27B 109.5
H27A C27 H27B 109.5
C25 C27 H27C 109.5
H27A C27 H27C 109.5
H27B C27 H27C 109.5
N3 C28 C31 121.1(5)
N3 C28 C29 110.8(4)
C31 C28 C29 128.1(5)
O1 C29 C30 125.9(5)
O1 C29 C28 121.7(5)
C30 C29 C28 112.4(4)
C29 C30 Os 115.0(3)
C29 C30 H30 115(3)
Os C30 H30 128(3)
C28 C31 C32 118.1(5)
C28 C31 H31 120.9
C32 C31 H31 120.9
C33 C32 C31 120.6(5)
C33 C32 H32 119.7
C31 C32 H32 119.7
C32 C33 C34 118.4(5)
C32 C33 H33 120.8
C34 C33 H33 120.8
N3 C34 C33 120.7(5)
N3 C34 C35 111.9(4)
C33 C34 C35 127.3(5)
O2 C35 C36 121.6(5)
O2 C35 C34 117.3(4)
C36 C35 C34 120.9(5)
C35 C36 H36A 109.5
C35 C36 H36B 109.5
H36A C36 H36B 109.5
C35 C36 H36C 109.5
H36A C36 H36C 109.5
H36B C36 H36C 109.5
N4 C37 C38 178.7(7)
C37 C38 H38A 109.5
C37 C38 H38B 109.5
H38A C38 H38B 109.5
C37 C38 H38C 109.5
H38A C38 H38C 109.5
H38B C38 H38C 109.5
O3A S1A O4A 120.3(6)
O3A S1A O5A 106.2(7)
O4A S1A O5A 115.7(6)
O3A S1A C39A 108.5(6)
O4A S1A C39A 102.9(4)
O5A S1A C39A 101.4(6)
F1A C39A F2A 107.5(9)
F1A C39A F3A 107.7(10)
F2A C39A F3A 108.7(8)
F1A C39A S1A 109.0(9)
F2A C39A S1A 112.0(7)
F3A C39A S1A 111.7(7)
O3B S1B O4B 111.1(6)
O3B S1B O5B 114.0(6)
O4B S1B O5B 118.0(6)
O3B S1B C39B 107.3(5)
O4B S1B C39B 104.0(5)
O5B S1B C39B 100.7(5)
F2B C39B F3B 111.5(10)
F2B C39B F1B 106.5(9)
F3B C39B F1B 108.5(10)
F2B C39B S1B 111.6(9)
F3B C39B S1B 108.1(7)
F1B C39B S1B 110.6(8)
Cl2A C40A Cl3A 108.7(6)
Cl2A C40A Cl3B 120.9(7)
Cl3A C40A Cl3B 15.8(3)
Cl2A C40A Cl2B 20.9(4)
Cl3A C40A Cl2B 88.6(6)
Cl3B C40A Cl2B 100.0(7)
Cl2A C40A H40A 109.9
Cl3A C40A H40A 109.9
Cl3B C40A H40A 95.2
Cl2B C40A H40A 113.6
Cl2A C40A H40B 109.9
Cl3A C40A H40B 109.9
Cl3B C40A H40B 111.2
Cl2B C40A H40B 124.2
H40A C40A H40B 108.3
Cl2A C40A H40C 99.6
Cl3A C40A H40C 106.7
Cl3B C40A H40C 111.8
Cl2B C40A H40C 111.8
H40A C40A H40C 121.1
H40B C40A H40C 13.5
Cl2A C40A H40D 102.2
Cl3A C40A H40D 126.8
Cl3B C40A H40D 111.8
Cl2B C40A H40D 111.8
H40A C40A H40D 16.9
H40B C40A H40D 98.2
H40C C40A H40D 109.5
Cl2C C40C Cl3C 108.2(7)
Cl2C C40C H40E 110.0
Cl3C C40C H40E 110.0
Cl2C C40C H40F 110.0
Cl3C C40C H40F 110.0
H40E C40C H40F 108.4

loop_
_geom_bond_atom_site_label_1
_geom_bond_atom_site_label_2
_geom_bond_distance
Os C30 1.884(5)
Os N4 2.024(4)
Os N3 2.047(4)
Os C1 2.074(5)
Os O2 2.267(3)
Os Cl1 2.3451(11)
O1 C29 1.223(6)
O2 C35 1.239(6)
N1 C1 1.372(5)
N1 C2 1.384(6)
N1 C4 1.453(5)
N2 C1 1.366(5)
N2 C3 1.390(6)
N2 C16 1.450(5)
N3 C34 1.347(6)
N3 C28 1.353(6)
N4 C37 1.137(6)
C2 C3 1.332(6)
C2 H2 0.9500
C3 H3 0.9500
C4 C12 1.396(6)
C4 C5 1.403(6)
C5 C9 1.395(6)
C5 C6 1.526(6)
C6 C8 1.533(6)
C6 C7 1.534(6)
C6 H6 1.0000
C7 H7A 0.9800
C7 H7B 0.9800
C7 H7C 0.9800
C8 H8A 0.9800
C8 H8B 0.9800
C8 H8C 0.9800
C9 C10 1.384(7)
C9 H9 0.9500
C10 C11 1.369(7)
C10 H10 0.9500
C11 C12 1.407(6)
C11 H11 0.9500
C12 C13 1.512(6)
C13 C15 1.540(7)
C13 C14 1.550(7)
C13 H13 1.0000
C14 H14A 0.9800
C14 H14B 0.9800
C14 H14C 0.9800
C15 H15A 0.9800
C15 H15B 0.9800
C15 H15C 0.9800
C16 C17 1.397(6)
C16 C24 1.402(6)
C17 C21 1.391(6)
C17 C18 1.512(6)
C18 C19 1.521(7)
C18 C20 1.533(6)
C18 H18 1.0000
C19 H19A 0.9800
C19 H19B 0.9800
C19 H19C 0.9800
C20 H20A 0.9800
C20 H20B 0.9800
C20 H20C 0.9800
C21 C22 1.378(7)
C21 H21 0.9500
C22 C23 1.371(7)
C22 H22 0.9500
C23 C24 1.402(6)
C23 H23 0.9500
C24 C25 1.523(7)
C25 C27 1.521(8)
C25 C26 1.541(9)
C25 H25 1.0000
C26 H26A 0.9800
C26 H26B 0.9800
C26 H26C 0.9800
C27 H27A 0.9800
C27 H27B 0.9800
C27 H27C 0.9800
C28 C31 1.379(7)
C28 C29 1.507(7)
C29 C30 1.478(7)
C30 H30 0.95(5)
C31 C32 1.399(7)
C31 H31 0.9500
C32 C33 1.385(7)
C32 H32 0.9500
C33 C34 1.391(7)
C33 H33 0.9500
C34 C35 1.491(7)
C35 C36 1.482(7)
C36 H36A 0.9800
C36 H36B 0.9800
C36 H36C 0.9800
C37 C38 1.459(8)
C38 H38A 0.9800
C38 H38B 0.9800
C38 H38C 0.9800
S1A O3A 1.398(7)
S1A O4A 1.442(6)
S1A O5A 1.450(7)
S1A C39A 1.803(11)
C39A F1A 1.335(8)
C39A F2A 1.340(7)
C39A F3A 1.342(8)
S1B O3B 1.412(7)
S1B O4B 1.437(7)
S1B O5B 1.466(6)
S1B C39B 1.795(11)
C39B F2B 1.323(8)
C39B F3B 1.329(8)
C39B F1B 1.329(8)
C40A Cl2A 1.763(8)
C40A Cl3A 1.766(9)
C40A Cl3B 1.807(9)
C40A Cl2B 1.828(10)
C40A H40A 0.9900
C40A H40B 0.9900
C40A H40C 0.9900
C40A H40D 0.9900
C40C Cl2C 1.777(10)
C40C Cl3C 1.787(10)
C40C H40E 0.9900
C40C H40F 0.9900
